data_7210725
loop_
_publ_author_name
'Wang, Xiao-Feng'
'Zhang, Yue-Biao'
'Lin, Yan-Yong'

_publ_section_title
;
 Achiral diamondoid or chiral quartz net: the effect of substituents in
 the topology and catenation of coordination polymers based on tetrahedral
 Cd(COO)4 building units
;
_journal_issue 17
_journal_name_full CrystEngComm
_journal_page_first 3470
_journal_paper_doi 10.1039/c3ce27103j
_journal_volume 15
_journal_year 2013
_chemical_formula_sum 'C23 H10 Cd N5 O9'
_chemical_formula_weight 612.77
_chemical_name_systematic
;
?
;
_space_group_IT_number 43
_symmetry_cell_setting orthorhombic
_symmetry_space_group_name_Hall 'F 2 -2d'
_symmetry_space_group_name_H-M 'F d d 2'
_atom_sites_solution_hydrogens geom
_atom_sites_solution_primary direct
_atom_sites_solution_secondary difmap
_audit_creation_method SHELXL-97
_cell_angle_alpha 90.00
_cell_angle_beta 90.00
_cell_angle_gamma 90.00
_cell_formula_units_Z 24
_cell_length_a 21.501(4)
_cell_length_b 26.510(8)
_cell_length_c 30.067(6)
_cell_measurement_temperature 123(2)
_cell_volume 17138(7)
_computing_cell_refinement 'SAINT-PLUS, Ver. 6.0, 1997'
_computing_data_collection 'SMART, 1998.'
_computing_data_reduction 'SAINT-PLUS, Ver. 6.0, 1997'
_computing_molecular_graphics 'XP, Ver. 6.10, Bruker AXS Inc., 2000.'
_computing_publication_material 'SHELXTL-Bruker AXS Inc., 1998.'
_computing_structure_refinement 'SHELXL-97 (Sheldrick, 1997)'
_computing_structure_solution 'SHELXS-97 (Sheldrick, 1990)'
_diffrn_ambient_temperature 123(2)
_diffrn_measured_fraction_theta_full 0.998
_diffrn_measured_fraction_theta_max 0.998
_diffrn_measurement_device_type 'Bruker Apex CCD'
_diffrn_measurement_method '\w scan'
_diffrn_radiation_monochromator graphite
_diffrn_radiation_source 'fine-focus sealed tube'
_diffrn_radiation_type MoK\a
_diffrn_radiation_wavelength 0.71073
_diffrn_reflns_av_R_equivalents 0.0559
_diffrn_reflns_av_sigmaI/netI 0.0530
_diffrn_reflns_limit_h_max 26
_diffrn_reflns_limit_h_min -24
_diffrn_reflns_limit_k_max 32
_diffrn_reflns_limit_k_min -32
_diffrn_reflns_limit_l_max 37
_diffrn_reflns_limit_l_min -12
_diffrn_reflns_number 21054
_diffrn_reflns_theta_full 26.00
_diffrn_reflns_theta_max 26.00
_diffrn_reflns_theta_min 1.39
_exptl_absorpt_coefficient_mu 0.818
_exptl_absorpt_correction_T_max 0.8803
_exptl_absorpt_correction_T_min 0.7914
_exptl_absorpt_correction_type multi-scan
_exptl_absorpt_process_details 'SADABS (Bruker, 2002)'
_exptl_crystal_colour colorless
_exptl_crystal_density_diffrn 1.425
_exptl_crystal_density_method 'not measured'
_exptl_crystal_description block
_exptl_crystal_F_000 7271
_exptl_crystal_size_max 0.30
_exptl_crystal_size_mid 0.18
_exptl_crystal_size_min 0.16
_refine_diff_density_max 0.965
_refine_diff_density_min -1.129
_refine_diff_density_rms 0.129
_refine_ls_abs_structure_details 'Flack H D (1983), Acta Cryst. A39, 876-881'
_refine_ls_abs_structure_Flack 0.00
_refine_ls_extinction_method none
_refine_ls_goodness_of_fit_ref 1.089
_refine_ls_hydrogen_treatment constr
_refine_ls_matrix_type full
_refine_ls_number_parameters 422
_refine_ls_number_reflns 5494
_refine_ls_number_restraints 31
_refine_ls_restrained_S_all 1.089
_refine_ls_R_factor_all 0.0926
_refine_ls_R_factor_gt 0.0694
_refine_ls_shift/su_max 0.000
_refine_ls_shift/su_mean 0.000
_refine_ls_structure_factor_coef Fsqd
_refine_ls_weighting_details 'calc w=1/[\s^2^(Fo^2^)+(0.0994P)^2^+114.8203P] where P=(Fo^2^+2Fc^2^)/3'
_refine_ls_weighting_scheme calc
_refine_ls_wR_factor_gt 0.1703
_refine_ls_wR_factor_ref 0.1854
_reflns_number_gt 4276
_reflns_number_total 5494
_reflns_threshold_expression >2sigma(I)
_cod_data_source_file c3ce27103j.txt
_cod_data_source_block compound_2
_cod_depositor_comments
;
The following automatic conversions were performed:

'_symmetry_cell_setting' value 'Orthorhombic' changed to
'orthorhombic' according to
/home/saulius/struct/CIF-dictionaries/cif_core.dic dictionary named
'cif_core.dic' version 2.4.2 from
2011-04-26.

'_exptl_absorpt_correction_type' value 'Multi-scan'
changed to 'multi-scan' according to
/home/saulius/struct/CIF-dictionaries/cif_core.dic dictionary named
'cif_core.dic' version 2.4.2 from 2011-04-26.

Automatic conversion script
Id: cif_fix_values 1891 2012-01-12 08:04:46Z andrius 
;
_cod_original_sg_symbol_H-M Fdd2
_cod_database_code 7210725

loop_
_symmetry_equiv_pos_as_xyz
'x, y, z'
'-x, -y, z'
'-x+1/4, y+1/4, z+1/4'
'x+3/4, -y+3/4, z+1/4'
'x, y+1/2, z+1/2'
'-x, -y+1/2, z+1/2'
'-x+1/4, y+3/4, z+3/4'
'x+3/4, -y+5/4, z+3/4'
'x+1/2, y, z+1/2'
'-x+1/2, -y, z+1/2'
'-x+3/4, y+1/4, z+3/4'
'x+5/4, -y+3/4, z+3/4'
'x+1/2, y+1/2, z'
'-x+1/2, -y+1/2, z'
'-x+3/4, y+3/4, z+1/4'
'x+5/4, -y+5/4, z+1/4'

loop_
_atom_site_label
_atom_site_type_symbol
_atom_site_fract_x
_atom_site_fract_y
_atom_site_fract_z
_atom_site_U_iso_or_equiv
_atom_site_adp_type
_atom_site_occupancy
_atom_site_symmetry_multiplicity
_atom_site_calc_flag
_atom_site_refinement_flags
_atom_site_disorder_assembly
_atom_site_disorder_group
Cd2 Cd 0.0000 0.0000 0.00222(3) 0.0315(3) Uani 1 2 d S . .
Cd1 Cd -0.58546(3) -0.25061(3) 0.14260(3) 0.0394(2) Uani 1 1 d . . .
O1 O -0.4978(5) -0.2193(4) 0.1063(4) 0.072(3) Uani 1 1 d . . .
O2 O -0.5832(5) -0.1990(5) 0.0712(5) 0.083(4) Uani 1 1 d . . .
O3 O -0.3253(7) -0.0917(6) -0.0572(7) 0.115(6) Uani 1 1 d . . .
O4 O -0.4057(5) -0.0427(5) -0.0686(5) 0.095(4) Uani 1 1 d . . .
O5 O -0.5860(4) -0.3272(4) 0.0882(4) 0.057(3) Uani 1 1 d . . .
O6 O -0.6707(4) -0.2888(4) 0.1118(4) 0.065(3) Uani 1 1 d . . .
O7 O -0.7657(5) -0.4769(5) -0.0534(4) 0.064(3) Uani 1 1 d . . .
O8 O -0.8356(7) -0.4223(6) -0.0498(6) 0.107(6) Uani 1 1 d . . .
O9 O -0.0806(5) -0.0315(6) 0.0433(5) 0.098(5) Uani 1 1 d . B .
O10 O 0.0020(5) -0.0708(5) 0.0624(5) 0.073(4) Uani 1 1 d . B .
O11 O -0.1753(5) -0.2321(5) 0.1957(4) 0.074(4) Uani 1 1 d . . .
O12 O -0.2387(6) -0.1706(5) 0.2081(4) 0.078(4) Uani 1 1 d . . .
C1 C -0.4892(6) -0.1660(5) 0.0427(5) 0.046(3) Uani 1 1 d . . .
C2 C -0.5181(8) -0.1341(7) 0.0149(8) 0.094(7) Uani 1 1 d . . .
H2A H -0.5620 -0.1305 0.0167 0.113 Uiso 1 1 calc R . .
C3 C -0.4839(9) -0.1052(7) -0.0176(7) 0.091(6) Uani 1 1 d . . .
C4 C -0.4228(7) -0.1100(6) -0.0190(6) 0.064(4) Uani 1 1 d . . .
C5 C -0.3916(8) -0.1422(7) 0.0118(7) 0.085(6) Uani 1 1 d . . .
H5A H -0.3475 -0.1436 0.0127 0.102 Uiso 1 1 calc R . .
C6 C -0.4268(9) -0.1709(6) 0.0401(6) 0.080(5) Uani 1 1 d . . .
H6A H -0.4067 -0.1951 0.0585 0.095 Uiso 1 1 calc R . .
C7 C -0.5254(6) -0.1960(4) 0.0772(5) 0.044(3) Uani 1 1 d . . .
C8 C -0.3821(10) -0.0771(6) -0.0505(5) 0.074(5) Uani 1 1 d . . .
C9 C -0.6827(6) -0.3528(6) 0.0569(5) 0.059(4) Uani 1 1 d D A .
C10 C -0.7457(7) -0.3418(8) 0.0485(8) 0.118(11) Uani 1 1 d D . .
C11 C -0.7785(8) -0.3722(8) 0.0195(8) 0.106(8) Uani 1 1 d . A .
H11A H -0.8210 -0.3647 0.0141 0.127 Uiso 1 1 calc R . .
C12 C -0.7528(7) -0.4120(7) -0.0016(7) 0.070(5) Uani 1 1 d . . .
C13 C -0.6888(6) -0.4250(5) 0.0079(4) 0.044(3) Uani 1 1 d . A .
H13A H -0.6699 -0.4538 -0.0052 0.053 Uiso 1 1 calc R . .
C14 C -0.6569(5) -0.3952(5) 0.0357(4) 0.044(3) Uani 1 1 d D . .
C15 C -0.6442(6) -0.3208(5) 0.0868(5) 0.052(4) Uani 1 1 d . . .
C16 C -0.7886(7) -0.4380(6) -0.0379(5) 0.059(4) Uani 1 1 d . . .
C17 C -0.0948(8) -0.0943(6) 0.0955(6) 0.055(4) Uani 1 1 d . B .
C18 C -0.1548(7) -0.0835(6) 0.1051(5) 0.054(4) Uani 1 1 d . . .
C19 C -0.1876(7) -0.1138(6) 0.1368(5) 0.053(4) Uani 1 1 d . B .
C20 C -0.1610(7) -0.1549(6) 0.1543(4) 0.050(4) Uani 1 1 d . . .
C21 C -0.1000(8) -0.1674(6) 0.1437(6) 0.068(5) Uani 1 1 d . B .
H21A H -0.0809 -0.1963 0.1563 0.082 Uiso 1 1 calc R . .
C22 C -0.0673(8) -0.1367(6) 0.1139(6) 0.065(5) Uani 1 1 d . . .
H22A H -0.0257 -0.1450 0.1062 0.078 Uiso 1 1 calc R B .
C23 C -0.0510(11) -0.0647(6) 0.0649(5) 0.071(6) Uani 1 1 d . . .
C24 C -0.1917(7) -0.1891(6) 0.1867(6) 0.053(4) Uani 1 1 d U . .
N1 N -0.5176(11) -0.0757(8) -0.0475(8) 0.136(7) Uiso 1 1 d . . .
H1A H -0.4974 -0.0614 -0.0687 0.163 Uiso 1 1 d R . .
H1B H -0.5573 -0.0724 -0.0458 0.163 Uiso 1 1 d R . .
N2 N -0.776(2) -0.3011(15) 0.0651(14) 0.146(11) Uiso 0.50 1 d PD A 1
H2B H -0.8229 -0.2888 0.0588 0.175 Uiso 0.50 1 d PR A 1
H2C H -0.7641 -0.2755 0.0868 0.175 Uiso 0.50 1 d PR A 1
N3 N -0.1883(10) -0.0417(8) 0.0916(8) 0.057(6) Uiso 0.50 1 d P B 1
H3B H -0.2327 -0.0296 0.1021 0.068 Uiso 0.50 1 d PR B 1
H3C H -0.1771 -0.0137 0.0720 0.068 Uiso 0.50 1 d PR B 1
H14A H -0.6220 -0.3968 0.0432 0.068 Uiso 0.50 1 d PR B 1
H19A H -0.2348 -0.1000 0.1453 0.068 Uiso 0.50 1 d PR B 1
N2' N -0.5916(13) -0.4021(14) 0.0451(15) 0.146(11) Uiso 0.50 1 d PD A 2
H2'A H -0.5861 -0.3879 0.0720 0.175 Uiso 0.50 1 d PR A 2
H2'B H -0.5701 -0.4299 0.0376 0.175 Uiso 0.50 1 d PR A 2
N3' N -0.2493(14) -0.0996(11) 0.1387(13) 0.089(8) Uiso 0.50 1 d P B 2
H3'A H -0.2620 -0.0735 0.1218 0.107 Uiso 0.50 1 d PR B 2
H3'B H -0.2764 -0.1154 0.1567 0.107 Uiso 0.50 1 d PR B 2
H10A H -0.7640 -0.3091 0.0583 0.107 Uiso 0.50 1 d PR B 2
H18A H -0.1790 -0.0563 0.0889 0.107 Uiso 0.50 1 d PR B 2
N4 N -0.3711(17) 0.0267(15) 0.1122(15) 0.408(16) Uiso 1 1 d D . .
O13 O -0.3121(17) -0.0336(18) 0.1445(17) 0.408(16) Uiso 1 1 d D . .
C25 C -0.3338(17) 0.0112(17) 0.1450(15) 0.408(16) Uiso 1 1 d D . .
C26 C -0.391(3) -0.005(2) 0.0751(17) 0.408(16) Uiso 1 1 d D . .
C27 C -0.395(3) 0.0791(16) 0.112(2) 0.408(16) Uiso 1 1 d D . .
N5 N -0.2262(5) -0.0784(5) 0.2544(5) 0.067(3) Uiso 1 1 d D . .
C28 C -0.1820(8) -0.0447(7) 0.2323(7) 0.087(5) Uiso 1 1 d D . .
C29 C -0.2909(8) -0.0564(7) 0.2587(7) 0.092(5) Uiso 1 1 d D . .
N6 N -0.1724(11) -0.1723(8) 0.3931(10) 0.147(7) Uiso 1 1 d D . .
C30 C -0.209(2) -0.2056(15) 0.4203(16) 0.250(18) Uiso 1 1 d D . .
C31 C -0.1030(14) -0.1795(13) 0.3972(14) 0.186(13) Uiso 1 1 d D . .
N7 N -0.0712(12) -0.3135(9) 0.1886(11) 0.175(10) Uiso 1 1 d D . .
C32 C -0.0574(14) -0.3312(12) 0.2329(11) 0.157(11) Uiso 1 1 d D . .
C33 C -0.100(3) -0.3471(19) 0.1572(15) 0.31(3) Uiso 1 1 d D . .
N8 N -0.2500 -0.2500 0.0505(17) 0.251(12) Uiso 1 2 d SD . .
C35 C -0.2914(16) -0.2839(13) 0.0265(19) 0.251(12) Uiso 0.50 1 d PD . .
C36 C -0.2500 -0.2500 0.0981(17) 0.251(12) Uiso 1 2 d SD . .
C34 C -0.2133(15) -0.2200(13) 0.0262(18) 0.251(12) Uiso 0.50 1 d PD . .
O14 O -0.201(2) -0.2099(16) -0.0141(18) 0.251(12) Uiso 0.50 1 d PD . .

loop_
_atom_site_aniso_label
_atom_site_aniso_U_11
_atom_site_aniso_U_22
_atom_site_aniso_U_33
_atom_site_aniso_U_23
_atom_site_aniso_U_13
_atom_site_aniso_U_12
Cd2 0.0378(5) 0.0318(5) 0.0249(5) 0.000 0.000 0.0003(6)
Cd1 0.0378(4) 0.0417(4) 0.0389(5) 0.0024(4) -0.0021(3) -0.0011(5)
O1 0.095(8) 0.065(6) 0.056(7) 0.036(6) 0.000(6) 0.000(6)
O2 0.072(8) 0.083(8) 0.096(10) 0.028(8) 0.027(7) 0.003(6)
O3 0.087(10) 0.123(11) 0.134(14) 0.058(11) 0.028(9) -0.004(9)
O4 0.093(8) 0.089(9) 0.102(10) 0.054(9) 0.007(8) -0.024(7)
O5 0.052(7) 0.064(7) 0.056(7) -0.004(5) -0.006(5) -0.002(4)
O6 0.069(6) 0.070(6) 0.055(6) -0.040(5) 0.011(5) -0.002(5)
O7 0.056(6) 0.086(8) 0.049(7) -0.021(6) -0.001(5) -0.006(6)
O8 0.070(8) 0.130(11) 0.120(12) -0.068(11) -0.037(7) 0.025(9)
O9 0.075(8) 0.125(11) 0.094(11) 0.014(10) 0.021(8) -0.051(8)
O10 0.072(8) 0.074(7) 0.075(9) 0.019(7) 0.043(6) -0.011(6)
O11 0.084(8) 0.061(7) 0.078(9) 0.034(6) -0.014(6) -0.040(6)
O12 0.102(9) 0.092(9) 0.040(6) 0.000(7) 0.019(6) -0.042(7)
C1 0.051(8) 0.047(7) 0.039(7) 0.014(6) 0.008(6) 0.002(6)
C2 0.053(8) 0.101(13) 0.129(18) 0.071(14) 0.039(10) 0.022(8)
C3 0.084(12) 0.099(13) 0.089(14) 0.061(12) -0.003(11) 0.015(10)
C4 0.067(10) 0.057(9) 0.068(11) 0.015(8) -0.006(9) -0.015(7)
C5 0.052(9) 0.110(14) 0.093(14) 0.044(12) 0.015(9) -0.003(9)
C6 0.099(13) 0.070(10) 0.069(12) 0.041(9) 0.012(10) 0.016(9)
C7 0.051(7) 0.027(6) 0.056(8) 0.001(6) 0.014(6) 0.005(5)
C8 0.129(17) 0.046(8) 0.048(9) 0.019(7) 0.031(10) 0.004(10)
C9 0.039(7) 0.075(9) 0.061(10) -0.036(8) 0.002(7) 0.007(6)
C10 0.057(10) 0.15(2) 0.15(2) -0.118(19) -0.021(12) 0.017(11)
C11 0.041(8) 0.154(19) 0.123(18) -0.094(16) 0.002(10) 0.015(10)
C12 0.054(9) 0.085(12) 0.072(12) -0.027(9) 0.016(8) -0.003(8)
C13 0.057(8) 0.047(7) 0.027(6) -0.018(6) 0.011(6) 0.002(6)
C14 0.038(6) 0.064(8) 0.031(6) -0.007(6) -0.001(5) -0.002(6)
C15 0.047(7) 0.067(9) 0.042(8) -0.015(7) 0.014(6) -0.026(7)
C16 0.041(8) 0.085(10) 0.051(9) -0.037(8) 0.014(7) -0.020(7)
C17 0.072(9) 0.050(8) 0.043(8) 0.002(7) 0.011(8) -0.009(7)
C18 0.062(9) 0.052(8) 0.047(8) 0.010(7) 0.016(7) -0.004(7)
C19 0.074(9) 0.058(8) 0.027(7) -0.006(7) 0.007(7) -0.021(7)
C20 0.070(9) 0.061(8) 0.019(6) 0.008(6) 0.004(6) -0.040(7)
C21 0.088(12) 0.062(9) 0.055(9) 0.005(8) 0.002(9) -0.020(8)
C22 0.059(9) 0.068(10) 0.069(11) 0.031(9) 0.013(8) -0.006(7)
C23 0.133(17) 0.044(8) 0.037(8) 0.021(7) 0.031(10) 0.027(10)
C24 0.055(5) 0.057(5) 0.047(5) -0.009(4) -0.006(4) -0.012(4)

loop_
_atom_type_symbol
_atom_type_description
_atom_type_scat_dispersion_real
_atom_type_scat_dispersion_imag
_atom_type_scat_source
C C 0.0033 0.0016 'International Tables Vol C Tables 4.2.6.8 and 6.1.1.4'
H H 0.0000 0.0000 'International Tables Vol C Tables 4.2.6.8 and 6.1.1.4'
Cd Cd -0.8075 1.2024 'International Tables Vol C Tables 4.2.6.8 and 6.1.1.4'
N N 0.0061 0.0033 'International Tables Vol C Tables 4.2.6.8 and 6.1.1.4'
O O 0.0106 0.0060 'International Tables Vol C Tables 4.2.6.8 and 6.1.1.4'

loop_
_geom_angle_atom_site_label_1
_geom_angle_atom_site_label_2
_geom_angle_atom_site_label_3
_geom_angle
_geom_angle_site_symmetry_1
_geom_angle_site_symmetry_3
O9 Cd2 O9 114.6(8) 2 .
O9 Cd2 O11 87.0(5) 2 12_444
O9 Cd2 O11 145.3(5) . 12_444
O9 Cd2 O11 145.3(5) 2 11_454
O9 Cd2 O11 87.0(5) . 11_454
O11 Cd2 O11 89.2(5) 12_444 11_454
O9 Cd2 O12 121.4(5) 2 12_444
O9 Cd2 O12 93.0(5) . 12_444
O11 Cd2 O12 52.4(4) 12_444 12_444
O11 Cd2 O12 81.7(4) 11_454 12_444
O9 Cd2 O12 93.0(5) 2 11_454
O9 Cd2 O12 121.4(5) . 11_454
O11 Cd2 O12 81.7(4) 12_444 11_454
O11 Cd2 O12 52.4(4) 11_454 11_454
O12 Cd2 O12 115.9(6) 12_444 11_454
O9 Cd2 O10 82.8(5) 2 .
O9 Cd2 O10 51.3(5) . .
O11 Cd2 O10 109.9(4) 12_444 .
O11 Cd2 O10 130.4(4) 11_454 .
O12 Cd2 O10 76.2(4) 12_444 .
O12 Cd2 O10 167.4(4) 11_454 .
O9 Cd2 O10 51.3(5) 2 2
O9 Cd2 O10 82.8(5) . 2
O11 Cd2 O10 130.4(4) 12_444 2
O11 Cd2 O10 109.9(4) 11_454 2
O12 Cd2 O10 167.4(4) 12_444 2
O12 Cd2 O10 76.2(4) 11_454 2
O10 Cd2 O10 92.1(6) . 2
O9 Cd2 C23 99.1(6) 2 .
O9 Cd2 C23 26.8(5) . .
O11 Cd2 C23 128.8(5) 12_444 .
O11 Cd2 C23 109.9(6) 11_454 .
O12 Cd2 C23 83.0(4) 12_444 .
O12 Cd2 C23 147.4(5) 11_454 .
O10 Cd2 C23 24.5(4) . .
O10 Cd2 C23 88.1(4) 2 .
O9 Cd2 C23 26.8(5) 2 2
O9 Cd2 C23 99.1(6) . 2
O11 Cd2 C23 109.9(6) 12_444 2
O11 Cd2 C23 128.8(5) 11_454 2
O12 Cd2 C23 147.4(5) 12_444 2
O12 Cd2 C23 83.0(4) 11_454 2
O10 Cd2 C23 88.1(4) . 2
O10 Cd2 C23 24.5(4) 2 2
C23 Cd2 C23 94.4(8) . 2
O9 Cd2 C24 104.4(5) 2 12_444
O9 Cd2 C24 120.2(5) . 12_444
O11 Cd2 C24 25.2(4) 12_444 12_444
O11 Cd2 C24 85.2(4) 11_454 12_444
O12 Cd2 C24 27.2(4) 12_444 12_444
O12 Cd2 C24 98.8(4) 11_454 12_444
O10 Cd2 C24 93.8(4) . 12_444
O10 Cd2 C24 153.9(4) 2 12_444
C23 Cd2 C24 107.2(4) . 12_444
C23 Cd2 C24 130.4(5) 2 12_444
O9 Cd2 C24 120.2(5) 2 11_454
O9 Cd2 C24 104.4(5) . 11_454
O11 Cd2 C24 85.2(4) 12_444 11_454
O11 Cd2 C24 25.2(4) 11_454 11_454
O12 Cd2 C24 98.8(4) 12_444 11_454
O12 Cd2 C24 27.2(4) 11_454 11_454
O10 Cd2 C24 153.9(4) . 11_454
O10 Cd2 C24 93.8(4) 2 11_454
C23 Cd2 C24 130.4(5) . 11_454
C23 Cd2 C24 107.2(4) 2 11_454
C24 Cd2 C24 92.1(6) 12_444 11_454
O4 Cd1 O6 84.1(4) 4_445 .
O4 Cd1 O7 102.0(5) 4_445 16_435
O6 Cd1 O7 134.1(4) . 16_435
O4 Cd1 O1 127.6(5) 4_445 .
O6 Cd1 O1 128.0(5) . .
O7 Cd1 O1 84.0(4) 16_435 .
O4 Cd1 O2 100.2(5) 4_445 .
O6 Cd1 O2 84.9(4) . .
O7 Cd1 O2 136.5(4) 16_435 .
O1 Cd1 O2 53.0(4) . .
O4 Cd1 O5 136.6(4) 4_445 .
O6 Cd1 O5 53.0(3) . .
O7 Cd1 O5 104.2(4) 16_435 .
O1 Cd1 O5 89.3(4) . .
O2 Cd1 O5 83.7(4) . .
O4 Cd1 O8 93.1(6) 4_445 16_435
O6 Cd1 O8 85.6(4) . 16_435
O7 Cd1 O8 49.0(4) 16_435 16_435
O1 Cd1 O8 125.2(4) . 16_435
O2 Cd1 O8 162.7(5) . 16_435
O5 Cd1 O8 79.1(4) . 16_435
O4 Cd1 C7 114.8(5) 4_445 .
O6 Cd1 C7 108.5(4) . .
O7 Cd1 C7 109.6(4) 16_435 .
O1 Cd1 C7 26.1(4) . .
O2 Cd1 C7 27.0(4) . .
O5 Cd1 C7 87.9(4) . .
O8 Cd1 C7 149.4(5) 16_435 .
O4 Cd1 C15 110.5(4) 4_445 .
O6 Cd1 C15 26.4(3) . .
O7 Cd1 C15 123.1(5) 16_435 .
O1 Cd1 C15 108.6(4) . .
O2 Cd1 C15 82.0(4) . .
O5 Cd1 C15 26.7(3) . .
O8 Cd1 C15 83.1(5) 16_435 .
C7 Cd1 C15 97.6(4) . .
O4 Cd1 C16 98.7(5) 4_445 16_435
O6 Cd1 C16 109.2(5) . 16_435
O7 Cd1 C16 25.1(4) 16_435 16_435
O1 Cd1 C16 105.2(4) . 16_435
O2 Cd1 C16 157.5(4) . 16_435
O5 Cd1 C16 91.0(4) . 16_435
O8 Cd1 C16 23.9(4) 16_435 16_435
C7 Cd1 C16 131.3(4) . 16_435
C15 Cd1 C16 102.8(5) . 16_435
O4 Cd1 C8 22.7(5) 4_445 4_445
O6 Cd1 C8 106.3(5) . 4_445
O7 Cd1 C8 89.6(5) 16_435 4_445
O1 Cd1 C8 107.9(5) . 4_445
O2 Cd1 C8 97.1(5) . 4_445
O5 Cd1 C8 159.2(5) . 4_445
O8 Cd1 C8 99.4(6) 16_435 4_445
C7 Cd1 C8 102.2(5) . 4_445
C15 Cd1 C8 132.7(5) . 4_445
C16 Cd1 C8 95.6(5) 16_435 4_445
C7 O1 Cd1 97.0(9) . .
C7 O2 Cd1 86.0(9) . .
C8 O4 Cd1 110.5(12) . 12_444
C15 O5 Cd1 85.4(8) . .
C15 O6 Cd1 100.1(8) . .
C16 O7 Cd1 103.1(9) . 8_434
C16 O8 Cd1 85.7(10) . 8_434
C23 O9 Cd2 98.7(12) . .
C23 O10 Cd2 85.9(11) . .
C24 O11 Cd2 98.6(11) . 15_445
C24 O12 Cd2 91.2(11) . 15_445
C6 C1 C2 119.0(14) . .
C6 C1 C7 119.8(13) . .
C2 C1 C7 121.2(13) . .
C1 C2 C3 121.4(14) . .
C1 C2 H2A 119.3 . .
C3 C2 H2A 119.3 . .
C4 C3 N1 123.4(19) . .
C4 C3 C2 118.5(15) . .
N1 C3 C2 118.0(19) . .
C3 C4 C5 120.3(15) . .
C3 C4 C8 121.7(16) . .
C5 C4 C8 117.7(15) . .
C6 C5 C4 118.4(15) . .
C6 C5 H5A 120.8 . .
C4 C5 H5A 120.8 . .
C1 C6 C5 122.0(16) . .
C1 C6 H6A 119.0 . .
C5 C6 H6A 119.0 . .
O1 C7 O2 123.4(14) . .
O1 C7 C1 120.1(12) . .
O2 C7 C1 116.1(14) . .
O1 C7 Cd1 56.9(8) . .
O2 C7 Cd1 66.9(8) . .
C1 C7 Cd1 176.9(10) . .
O4 C8 O3 124.4(16) . .
O4 C8 C4 118.2(18) . .
O3 C8 C4 117.3(15) . .
O4 C8 Cd1 46.8(9) . 12_444
O3 C8 Cd1 77.9(10) . 12_444
C4 C8 Cd1 164.7(13) . 12_444
C14 C9 C10 117.5(13) . .
C14 C9 C15 120.6(12) . .
C10 C9 C15 121.8(13) . .
N2 C10 C11 117(3) . .
N2 C10 C9 124(3) . .
C11 C10 C9 118.9(16) . .
N2 C10 H10A 7.5 . .
C11 C10 H10A 119.5 . .
C9 C10 H10A 120.4 . .
C12 C11 C10 123.0(16) . .
C12 C11 H11A 118.5 . .
C10 C11 H11A 118.5 . .
C11 C12 C13 118.8(15) . .
C11 C12 C16 119.5(15) . .
C13 C12 C16 121.4(14) . .
C14 C13 C12 118.1(12) . .
C14 C13 H13A 121.0 . .
C12 C13 H13A 121.0 . .
C13 C14 C9 123.6(12) . .
C13 C14 N2' 123(2) . .
C9 C14 N2' 113(2) . .
C13 C14 H14A 129.5 . .
C9 C14 H14A 106.9 . .
N2' C14 H14A 6.7 . .
O5 C15 O6 121.1(13) . .
O5 C15 C9 119.7(13) . .
O6 C15 C9 119.1(12) . .
O5 C15 Cd1 67.9(8) . .
O6 C15 Cd1 53.5(7) . .
C9 C15 Cd1 171.8(11) . .
O8 C16 O7 122.3(15) . .
O8 C16 C12 120.6(15) . .
O7 C16 C12 117.1(15) . .
O8 C16 Cd1 70.4(10) . 8_434
O7 C16 Cd1 51.9(7) . 8_434
C12 C16 Cd1 168.9(12) . 8_434
C18 C17 C22 119.6(15) . .
C18 C17 C23 127.2(16) . .
C22 C17 C23 113.2(15) . .
C17 C18 N3 127.2(16) . .
C17 C18 C19 119.5(15) . .
N3 C18 C19 112.8(16) . .
C17 C18 H18A 122.5 . .
N3 C18 H18A 11.9 . .
C19 C18 H18A 117.8 . .
C20 C19 N3' 128.0(18) . .
C20 C19 C18 120.6(15) . .
N3' C19 C18 110(2) . .
C20 C19 H19A 124.6 . .
N3' C19 H19A 11.7 . .
C18 C19 H19A 114.8 . .
C19 C20 C21 120.3(13) . .
C19 C20 C24 124.5(15) . .
C21 C20 C24 115.2(15) . .
C22 C21 C20 119.0(16) . .
C22 C21 H21A 120.5 . .
C20 C21 H21A 120.5 . .
C17 C22 C21 120.9(16) . .
C17 C22 H22A 119.6 . .
C21 C22 H22A 119.6 . .
O10 C23 O9 124.0(17) . .
O10 C23 C17 125.1(16) . .
O9 C23 C17 110.9(18) . .
O10 C23 Cd2 69.5(11) . .
O9 C23 Cd2 54.5(8) . .
C17 C23 Cd2 165.3(14) . .
O11 C24 O12 117.9(16) . .
O11 C24 C20 125.9(15) . .
O12 C24 C20 116.2(15) . .
O11 C24 Cd2 56.2(9) . 15_445
O12 C24 Cd2 61.7(9) . 15_445
C20 C24 Cd2 176.7(10) . 15_445
C3 N1 H1A 117.7 . .
C3 N1 H1B 122.3 . .
H1A N1 H1B 120.0 . .
C10 N2 H2B 128.3 . .
C10 N2 H2C 133.3 . .
H2B N2 H2C 98.3 . .
C10 N2 H10A 19.7 . .
H2B N2 H10A 132.3 . .
H2C N2 H10A 125.5 . .
C18 N3 H3B 128.9 . .
C18 N3 H3C 131.1 . .
H3B N3 H3C 99.9 . .
C18 N3 H18A 28.2 . .
H3B N3 H18A 136.7 . .
H3C N3 H18A 116.2 . .
C14 N2' H14A 7.8 . .
C14 N2' H2'A 104.5 . .
H14A N2' H2'A 96.8 . .
C14 N2' H2'B 123.6 . .
H14A N2' H2'B 130.5 . .
H2'A N2' H2'B 120.0 . .
C19 N3' H19A 37.2 . .
C19 N3' H3'A 118.6 . .
H19A N3' H3'A 125.6 . .
C19 N3' H3'B 121.4 . .
H19A N3' H3'B 102.2 . .
H3'A N3' H3'B 120.0 . .
C25 N4 C26 124(3) . .
C25 N4 C27 121(3) . .
C26 N4 C27 115(2) . .
O13 C25 N4 120(3) . .
C28 N5 C29 113.6(13) . .
C30 N6 C31 115(3) . .
C32 N7 C33 119(2) . .
C34 N8 C34 114(4) 14_445 .
C34 N8 C36 123(2) 14_445 .
C34 N8 C36 123(2) . .
C34 N8 C35 117(2) 14_445 14_445
C34 N8 C35 3(4) . 14_445
C36 N8 C35 120(2) . 14_445
C34 N8 C35 3(4) 14_445 .
C34 N8 C35 117(2) . .
C36 N8 C35 120(2) . .
C35 N8 C35 121(4) 14_445 .
C34 C35 O14 98(10) 14_445 14_445
C34 C35 N8 33(10) 14_445 .
O14 C35 N8 130(5) 14_445 .
C35 C34 O14 76(10) 14_445 .
C35 C34 N8 144(10) 14_445 .
O14 C34 N8 140(4) . .
C35 O14 C34 7(4) 14_445 .

loop_
_geom_bond_atom_site_label_1
_geom_bond_atom_site_label_2
_geom_bond_distance
_geom_bond_site_symmetry_2
Cd2 O9 2.286(11) 2
Cd2 O9 2.286(11) .
Cd2 O11 2.387(11) 12_444
Cd2 O11 2.387(11) 11_454
Cd2 O12 2.499(14) 12_444
Cd2 O12 2.499(14) 11_454
Cd2 O10 2.607(13) .
Cd2 O10 2.607(13) 2
Cd2 C23 2.776(16) .
Cd2 C23 2.776(16) 2
Cd2 C24 2.839(17) 12_444
Cd2 C24 2.839(17) 11_454
Cd1 O4 2.226(11) 4_445
Cd1 O6 2.291(9) .
Cd1 O7 2.289(10) 16_435
Cd1 O1 2.331(10) .
Cd1 O2 2.547(13) .
Cd1 O5 2.608(12) .
Cd1 O8 2.679(14) 16_435
Cd1 C7 2.761(14) .
Cd1 C15 2.806(13) .
Cd1 C16 2.835(14) 16_435
Cd1 C8 2.860(15) 4_445
O1 C7 1.223(18) .
O2 C7 1.258(16) .
O3 C8 1.30(2) .
O4 C8 1.178(19) .
O4 Cd1 2.226(11) 12_444
O5 C15 1.263(16) .
O6 C15 1.268(16) .
O7 C16 1.233(18) .
O7 Cd1 2.289(10) 8_434
O8 C16 1.15(2) .
O8 Cd1 2.679(14) 8_434
O9 C23 1.27(2) .
O10 C23 1.15(2) .
O11 C24 1.223(19) .
O11 Cd2 2.387(11) 15_445
O12 C24 1.296(19) .
O12 Cd2 2.499(14) 15_445
C1 C6 1.35(2) .
C1 C2 1.34(2) .
C1 C7 1.521(18) .
C2 C3 1.44(2) .
C2 H2A 0.9500 .
C3 C4 1.32(2) .
C3 N1 1.39(3) .
C4 C5 1.43(2) .
C4 C8 1.56(2) .
C5 C6 1.37(2) .
C5 H5A 0.9500 .
C6 H6A 0.9500 .
C8 Cd1 2.860(15) 12_444
C9 C14 1.408(18) .
C9 C10 1.41(2) .
C9 C15 1.487(19) .
C10 N2 1.35(4) .
C10 C11 1.38(2) .
C10 H10A 0.9950 .
C11 C12 1.35(2) .
C11 H11A 0.9500 .
C12 C13 1.45(2) .
C12 C16 1.50(2) .
C13 C14 1.338(17) .
C13 H13A 0.9500 .
C14 N2' 1.44(2) .
C14 H14A 0.7852 .
C16 Cd1 2.835(14) 8_434
C17 C18 1.35(2) .
C17 C22 1.38(2) .
C17 C23 1.53(2) .
C18 N3 1.38(3) .
C18 C19 1.43(2) .
C18 H18A 1.0129 .
C19 C20 1.34(2) .
C19 N3' 1.38(3) .
C19 H19A 1.1076 .
C20 C21 1.39(2) .
C20 C24 1.48(2) .
C21 C22 1.40(2) .
C21 H21A 0.9500 .
C22 H22A 0.9500 .
C24 Cd2 2.839(17) 15_445
N1 H1A 0.8599 .
N1 H1B 0.8600 .
N2 H2B 1.0861 .
N2 H2C 0.9729 .
N2 H10A 0.3859 .
N3 H3B 1.0555 .
N3 H3C 0.9792 .
N3 H18A 0.4430 .
N2' H14A 0.6696 .
N2' H2'A 0.8996 .
N2' H2'B 0.9001 .
N3' H19A 0.3697 .
N3' H3'A 0.8996 .
N3' H3'B 0.9003 .
N4 C25 1.34(3) .
N4 C26 1.47(3) .
N4 C27 1.48(3) .
O13 C25 1.28(3) .
N5 C28 1.463(18) .
N5 C29 1.516(17) .
N6 C30 1.44(3) .
N6 C31 1.51(2) .
N7 C32 1.44(2) .
N7 C33 1.44(3) .
N8 C34 1.34(2) 14_445
N8 C34 1.34(2) .
N8 C36 1.43(2) .
N8 C35 1.46(2) 14_445
N8 C35 1.46(2) .
C35 C34 0.15(8) 14_445
C35 O14 1.24(4) 14_445
C34 C35 0.15(8) 14_445
C34 O14 1.27(3) .
O14 C35 1.24(4) 14_445
